data_4089540
loop_
_publ_author_name
'Albertin, Gabriele'
'Antoniutti, Stefano'
'Baldan, Daniela'
'Castro, Jes\'us'
'Comparin, Giulia'

_publ_section_title
;
 Cycloaddition of Coordinated Diazoalkanes to Ethene To Yield 3H-Pyrazole
 Derivatives
;
_journal_issue 11
_journal_name_full Organometallics
_journal_page_first 3157
_journal_paper_doi 10.1021/om4004016
_journal_volume 32
_journal_year 2013
_chemical_formula_sum 'C67 H66 B N2 O3 P2 Ru'
_chemical_formula_weight 1121.04
_space_group_IT_number 14
_space_group_name_Hall '-P 2yn'
_space_group_name_H-M_alt 'P 1 21/n 1'
_symmetry_cell_setting monoclinic
_symmetry_space_group_name_H-M 'P 1 21/n 1'
_atom_sites_solution_hydrogens geom
_atom_sites_solution_primary direct
_atom_sites_solution_secondary difmap
_audit_creation_method SHELXL-97
_cell_angle_alpha 90.00
_cell_angle_beta 109.305(2)
_cell_angle_gamma 90.00
_cell_formula_units_Z 4
_cell_length_a 15.4761(16)
_cell_length_b 18.1045(19)
_cell_length_c 22.291(2)
_cell_measurement_reflns_used 3571
_cell_measurement_temperature 293(2)
_cell_measurement_theta_max 20.69
_cell_measurement_theta_min 2.24
_cell_volume 5894.5(10)
_computing_cell_refinement 'Bruker SAINT'
_computing_data_collection 'Bruker SMART 1000'
_computing_data_reduction 'Bruker SAINT'
_computing_structure_refinement 'SHELXL-97 (Sheldrick, 1997)'
_computing_structure_solution 'SHELXS-97 (Sheldrick, 1990)'
_diffrn_ambient_temperature 293(2)
_diffrn_measured_fraction_theta_full 0.985
_diffrn_measured_fraction_theta_max 0.985
_diffrn_measurement_device_type 'Bruker SMART CCD'
_diffrn_measurement_method '\f and \w scans'
_diffrn_radiation_monochromator graphite
_diffrn_radiation_source 'fine-focus sealed tube'
_diffrn_radiation_type MoK\a
_diffrn_radiation_wavelength 0.71073
_diffrn_reflns_av_R_equivalents 0.1031
_diffrn_reflns_av_sigmaI/netI 0.1709
_diffrn_reflns_limit_h_max 19
_diffrn_reflns_limit_h_min -20
_diffrn_reflns_limit_k_max 23
_diffrn_reflns_limit_k_min -22
_diffrn_reflns_limit_l_max 29
_diffrn_reflns_limit_l_min -25
_diffrn_reflns_number 38657
_diffrn_reflns_theta_full 28.03
_diffrn_reflns_theta_max 28.03
_diffrn_reflns_theta_min 1.41
_exptl_absorpt_coefficient_mu 0.367
_exptl_absorpt_correction_T_max 0.4309
_exptl_absorpt_correction_T_min 0.3746
_exptl_absorpt_correction_type multi-scan
_exptl_crystal_colour dark
_exptl_crystal_density_diffrn 1.263
_exptl_crystal_density_method 'not measured'
_exptl_crystal_description prism
_exptl_crystal_F_000 2340
_exptl_crystal_size_max 0.36
_exptl_crystal_size_mid 0.33
_exptl_crystal_size_min 0.32
_refine_diff_density_max 0.513
_refine_diff_density_min -0.619
_refine_diff_density_rms 0.079
_refine_ls_extinction_method none
_refine_ls_goodness_of_fit_ref 0.959
_refine_ls_hydrogen_treatment constr
_refine_ls_matrix_type full
_refine_ls_number_parameters 679
_refine_ls_number_reflns 14067
_refine_ls_number_restraints 75
_refine_ls_restrained_S_all 0.974
_refine_ls_R_factor_all 0.2098
_refine_ls_R_factor_gt 0.0569
_refine_ls_shift/su_max 0.000
_refine_ls_shift/su_mean 0.000
_refine_ls_structure_factor_coef Fsqd
_refine_ls_weighting_details 'calc w=1/[\s^2^(Fo^2^)+(0.0818P)^2^] where P=(Fo^2^+2Fc^2^)/3'
_refine_ls_weighting_scheme calc
_refine_ls_wR_factor_gt 0.1316
_refine_ls_wR_factor_ref 0.1991
_reflns_number_gt 5259
_reflns_number_total 14067
_reflns_threshold_expression >2sigma(I)
_cod_data_source_file om4004016_si_002.cif
_cod_data_source_block 2a
_cod_depositor_comments
;
The following automatic conversions were performed:

data item '_symmetry_cell_setting' value 'Monoclinic' was changed to
'monoclinic' in accordance with the
/home/saulius/struct/COD-crude-data/automatic-downloads/DataCite-retrospective/ACS/depositions/lib/dictionaries/cif_core.dic
dictionary named 'cif_core.dic' version 2.4.2 last updated on
2011-04-26.

Automatic conversion script
Id: cif_fix_values 6909 2019-04-08 15:41:33Z antanas 
;
_cod_original_cell_volume 5894.3(11)
_cod_original_sg_symbol_H-M 'P2(1)/n  '
_cod_database_code 4089540

loop_
_symmetry_equiv_pos_as_xyz
'x, y, z'
'-x+1/2, y+1/2, -z+1/2'
'-x, -y, -z'
'x-1/2, -y-1/2, z-1/2'

loop_
_atom_site_label
_atom_site_type_symbol
_atom_site_fract_x
_atom_site_fract_y
_atom_site_fract_z
_atom_site_U_iso_or_equiv
_atom_site_adp_type
_atom_site_occupancy
_atom_site_symmetry_multiplicity
_atom_site_calc_flag
_atom_site_refinement_flags
CT H 0.6966 0.1168 0.2619 0.000 Uiso 0.00 1 d P
Ru Ru 0.59951(3) 0.10841(2) 0.29472(2) 0.04378(16) Uani 1 1 d .
N1 N 0.5035(3) 0.1849(3) 0.2784(2) 0.0563(13) Uani 1 1 d .
N2 N 0.4489(4) 0.2202(3) 0.2892(2) 0.0667(15) Uani 1 1 d .
C6 C 0.3877(5) 0.2650(4) 0.2967(3) 0.0681(18) Uiso 1 1 d .
C11 C 0.2922(5) 0.2448(3) 0.2645(3) 0.0650(18) Uani 1 1 d D
C12 C 0.2674(6) 0.2043(4) 0.2082(3) 0.078(2) Uani 1 1 d D
H12 H 0.3119 0.1905 0.1907 0.094 Uiso 1 1 calc R
C13 C 0.1776(6) 0.1845(4) 0.1783(4) 0.088(2) Uani 1 1 d D
H13 H 0.1627 0.1564 0.1413 0.106 Uiso 1 1 calc R
C14 C 0.1093(6) 0.2054(4) 0.2018(4) 0.088(2) Uani 1 1 d D
C15 C 0.1334(6) 0.2448(4) 0.2568(4) 0.085(2) Uani 1 1 d D
H15 H 0.0881 0.2589 0.2734 0.102 Uiso 1 1 calc R
C16 C 0.2226(5) 0.2642(4) 0.2886(3) 0.0731(19) Uani 1 1 d D
H16 H 0.2368 0.2905 0.3265 0.088 Uiso 1 1 calc R
C17 C 0.0214(7) 0.1828(8) 0.1709(7) 0.098(6) Uani 0.535(10) 1 d PD
H17A H 0.0176 0.1301 0.1745 0.148 Uiso 0.535(10) 1 calc PR
H17B H 0.0040 0.1963 0.1269 0.148 Uiso 0.535(10) 1 calc PR
H17C H -0.0191 0.2061 0.1898 0.148 Uiso 0.535(10) 1 calc PR
C21 C 0.4203(3) 0.3322(2) 0.3334(2) 0.087(2) Uani 1 1 d GDU
C22 C 0.5068(3) 0.3333(2) 0.37873(17) 0.140(4) Uani 1 1 d GDU
H22 H 0.5421 0.2906 0.3873 0.168 Uiso 1 1 calc R
C23 C 0.5406(3) 0.3979(3) 0.4113(2) 0.190(5) Uani 1 1 d GDU
H23 H 0.5986 0.3986 0.4418 0.229 Uiso 1 1 calc R
C24 C 0.4879(3) 0.4615(3) 0.3985(3) 0.181(5) Uani 1 1 d GDU
C25 C 0.4014(4) 0.4605(3) 0.3532(2) 0.148(4) Uani 1 1 d GDU
H25 H 0.3660 0.5032 0.3446 0.177 Uiso 1 1 calc R
C26 C 0.3676(3) 0.3959(3) 0.3206(2) 0.101(3) Uani 1 1 d GDU
H26 H 0.3095 0.3952 0.2901 0.121 Uiso 1 1 calc R
C27 C 0.5111(4) 0.5181(4) 0.4479(4) 0.200(11) Uani 0.465(10) 1 d PGDU
H27A H 0.4560 0.5389 0.4515 0.300 Uiso 0.465(10) 1 calc PR
H27B H 0.5464 0.5563 0.4370 0.300 Uiso 0.465(10) 1 calc PR
H27C H 0.5464 0.4963 0.4878 0.300 Uiso 0.465(10) 1 calc PR
C1 C 0.6503(4) 0.1523(3) 0.2172(3) 0.0587(16) Uani 1 1 d G
H1 H 0.6145 0.1798 0.1828 0.070 Uiso 1 1 calc R
C2 C 0.6595(4) 0.0761(4) 0.2199(3) 0.0588(16) Uani 1 1 d .
H2 H 0.6307 0.0436 0.1871 0.071 Uiso 1 1 calc R
C3 C 0.7203(4) 0.0555(3) 0.2809(3) 0.0604(17) Uani 1 1 d .
H3 H 0.7371 0.0077 0.2953 0.072 Uiso 1 1 calc R
C4 C 0.7498(4) 0.1208(4) 0.3151(3) 0.0660(18) Uani 1 1 d .
H4 H 0.7916 0.1243 0.3561 0.079 Uiso 1 1 calc R
C5 C 0.7053(4) 0.1800(4) 0.2767(3) 0.0623(17) Uani 1 1 d .
H5 H 0.7111 0.2295 0.2885 0.075 Uiso 1 1 calc R
P1 P 0.61633(10) 0.10475(8) 0.39821(7) 0.0479(4) Uani 1 1 d .
O1 O 0.5255(3) 0.1165(2) 0.41328(19) 0.0732(13) Uani 1 1 d .
O2 O 0.6821(3) 0.1694(2) 0.43381(18) 0.0782(14) Uani 1 1 d .
O3 O 0.6568(3) 0.0337(2) 0.44016(18) 0.0603(11) Uani 1 1 d .
C31 C 0.5016(6) 0.0913(5) 0.4652(4) 0.115(3) Uani 1 1 d .
H31A H 0.4678 0.0455 0.4531 0.137 Uiso 1 1 calc R
H31B H 0.5575 0.0801 0.4998 0.137 Uiso 1 1 calc R
C32 C 0.4507(8) 0.1386(7) 0.4874(5) 0.190(6) Uani 1 1 d .
H32A H 0.4838 0.1839 0.5005 0.285 Uiso 1 1 calc R
H32B H 0.4385 0.1166 0.5229 0.285 Uiso 1 1 calc R
H32C H 0.3939 0.1487 0.4542 0.285 Uiso 1 1 calc R
C33 C 0.7194(5) 0.1767(4) 0.5021(3) 0.096(3) Uani 1 1 d .
H33A H 0.7853 0.1702 0.5160 0.116 Uiso 1 1 calc R
H33B H 0.6938 0.1389 0.5221 0.116 Uiso 1 1 calc R
C34 C 0.6968(6) 0.2516(5) 0.5213(3) 0.107(3) Uani 1 1 d .
H34A H 0.7147 0.2887 0.4970 0.161 Uiso 1 1 calc R
H34B H 0.7291 0.2592 0.5657 0.161 Uiso 1 1 calc R
H34C H 0.6321 0.2550 0.5136 0.161 Uiso 1 1 calc R
C35 C 0.7483(4) 0.0087(4) 0.4496(3) 0.080(2) Uani 1 1 d .
H35A H 0.7908 0.0497 0.4627 0.096 Uiso 1 1 calc R
H35B H 0.7524 -0.0111 0.4102 0.096 Uiso 1 1 calc R
C36 C 0.7725(5) -0.0499(4) 0.5000(3) 0.103(3) Uani 1 1 d .
H36A H 0.7637 -0.0311 0.5378 0.154 Uiso 1 1 calc R
H36B H 0.8354 -0.0640 0.5093 0.154 Uiso 1 1 calc R
H36C H 0.7339 -0.0922 0.4852 0.154 Uiso 1 1 calc R
P2 P 0.49799(10) 0.00896(8) 0.26837(6) 0.0433(4) Uani 1 1 d .
C41 C 0.5588(4) -0.0784(3) 0.2771(3) 0.0444(13) Uani 1 1 d .
C42 C 0.5705(4) -0.1153(3) 0.2263(3) 0.0541(15) Uani 1 1 d .
H42 H 0.5445 -0.0968 0.1853 0.065 Uiso 1 1 calc R
C43 C 0.6208(4) -0.1800(4) 0.2363(3) 0.0701(19) Uani 1 1 d .
H43 H 0.6284 -0.2047 0.2018 0.084 Uiso 1 1 calc R
C44 C 0.6598(4) -0.2084(4) 0.2964(3) 0.0722(19) Uani 1 1 d .
H44 H 0.6935 -0.2519 0.3026 0.087 Uiso 1 1 calc R
C45 C 0.6485(4) -0.1722(4) 0.3467(3) 0.0690(18) Uani 1 1 d .
H45 H 0.6744 -0.1914 0.3875 0.083 Uiso 1 1 calc R
C46 C 0.5994(4) -0.1078(3) 0.3382(2) 0.0544(15) Uani 1 1 d .
H46 H 0.5931 -0.0833 0.3732 0.065 Uiso 1 1 calc R
C51 C 0.4239(4) 0.0107(3) 0.1850(3) 0.0484(14) Uani 1 1 d .
C52 C 0.4242(4) 0.0672(3) 0.1448(3) 0.0503(14) Uani 1 1 d .
H52 H 0.4634 0.1071 0.1596 0.060 Uiso 1 1 calc R
C53 C 0.3674(4) 0.0663(4) 0.0823(3) 0.0624(17) Uani 1 1 d .
H53 H 0.3685 0.1053 0.0554 0.075 Uiso 1 1 calc R
C54 C 0.3095(4) 0.0080(4) 0.0598(3) 0.072(2) Uani 1 1 d .
H54 H 0.2711 0.0074 0.0178 0.087 Uiso 1 1 calc R
C55 C 0.3082(4) -0.0490(4) 0.0991(3) 0.078(2) Uani 1 1 d .
H55 H 0.2690 -0.0887 0.0839 0.093 Uiso 1 1 calc R
C56 C 0.3650(4) -0.0478(3) 0.1615(3) 0.0653(18) Uani 1 1 d .
H56 H 0.3636 -0.0870 0.1882 0.078 Uiso 1 1 calc R
C61 C 0.4103(4) -0.0072(3) 0.3054(2) 0.0470(14) Uani 1 1 d .
C62 C 0.3908(4) -0.0756(3) 0.3256(3) 0.0570(16) Uani 1 1 d .
H62 H 0.4296 -0.1152 0.3266 0.068 Uiso 1 1 calc R
C63 C 0.3146(5) -0.0869(4) 0.3445(3) 0.075(2) Uani 1 1 d .
H63 H 0.3025 -0.1334 0.3575 0.090 Uiso 1 1 calc R
C64 C 0.2581(5) -0.0290(5) 0.3439(3) 0.086(2) Uani 1 1 d .
H64 H 0.2071 -0.0361 0.3566 0.104 Uiso 1 1 calc R
C65 C 0.2757(5) 0.0387(5) 0.3250(4) 0.088(2) Uani 1 1 d .
H65 H 0.2369 0.0781 0.3246 0.106 Uiso 1 1 calc R
C66 C 0.3516(5) 0.0489(4) 0.3064(3) 0.075(2) Uani 1 1 d .
H66 H 0.3632 0.0959 0.2940 0.090 Uiso 1 1 calc R
B B 0.5346(5) 0.2533(4) -0.0072(3) 0.0550(18) Uani 1 1 d .
C11B C 0.6393(4) 0.2232(4) 0.0059(3) 0.0648(18) Uani 1 1 d .
C12B C 0.6982(5) 0.2454(4) -0.0260(4) 0.082(2) Uani 1 1 d .
H12B H 0.6783 0.2807 -0.0579 0.099 Uiso 1 1 calc R
C13B C 0.7859(6) 0.2168(6) -0.0120(5) 0.116(4) Uani 1 1 d .
H13B H 0.8219 0.2325 -0.0357 0.139 Uiso 1 1 calc R
C14B C 0.8204(7) 0.1674(7) 0.0345(6) 0.130(5) Uani 1 1 d .
H14B H 0.8799 0.1498 0.0439 0.156 Uiso 1 1 calc R
C15B C 0.7656(7) 0.1436(6) 0.0678(5) 0.123(4) Uani 1 1 d .
H15B H 0.7875 0.1087 0.0999 0.148 Uiso 1 1 calc R
C16B C 0.6770(5) 0.1714(4) 0.0538(3) 0.081(2) Uani 1 1 d .
H16B H 0.6414 0.1546 0.0774 0.098 Uiso 1 1 calc R
C21B C 0.5106(4) 0.3238(3) -0.0569(3) 0.0572(16) Uani 1 1 d .
C22B C 0.4852(4) 0.3944(3) -0.0434(3) 0.0609(16) Uani 1 1 d .
H22B H 0.4797 0.4029 -0.0037 0.073 Uiso 1 1 calc R
C23B C 0.4679(4) 0.4524(4) -0.0866(4) 0.0705(19) Uani 1 1 d .
H23B H 0.4513 0.4983 -0.0752 0.085 Uiso 1 1 calc R
C24B C 0.4748(5) 0.4429(4) -0.1454(4) 0.085(2) Uani 1 1 d .
H24B H 0.4650 0.4822 -0.1738 0.102 Uiso 1 1 calc R
C25B C 0.4965(5) 0.3738(4) -0.1619(3) 0.088(2) Uani 1 1 d .
H25B H 0.5003 0.3660 -0.2022 0.106 Uiso 1 1 calc R
C26B C 0.5125(5) 0.3163(4) -0.1194(3) 0.076(2) Uani 1 1 d .
H26B H 0.5253 0.2701 -0.1326 0.091 Uiso 1 1 calc R
C31B C 0.5282(4) 0.2809(3) 0.0611(3) 0.0539(15) Uani 1 1 d .
C32B C 0.4563(4) 0.2665(3) 0.0832(3) 0.0634(17) Uani 1 1 d .
H32D H 0.4089 0.2363 0.0590 0.076 Uiso 1 1 calc R
C33B C 0.4515(5) 0.2950(4) 0.1403(3) 0.078(2) Uani 1 1 d .
H33C H 0.4007 0.2850 0.1524 0.094 Uiso 1 1 calc R
C34B C 0.5209(6) 0.3372(4) 0.1782(3) 0.078(2) Uani 1 1 d .
H34D H 0.5182 0.3557 0.2164 0.093 Uiso 1 1 calc R
C35B C 0.5945(5) 0.3521(4) 0.1593(3) 0.077(2) Uani 1 1 d .
H35C H 0.6425 0.3809 0.1848 0.092 Uiso 1 1 calc R
C36B C 0.5976(4) 0.3243(3) 0.1023(3) 0.0637(17) Uani 1 1 d .
H36D H 0.6486 0.3351 0.0906 0.076 Uiso 1 1 calc R
C41B C 0.4593(4) 0.1885(3) -0.0399(2) 0.0524(15) Uani 1 1 d .
C42B C 0.3668(4) 0.2060(3) -0.0668(3) 0.0632(17) Uani 1 1 d .
H42B H 0.3489 0.2550 -0.0660 0.076 Uiso 1 1 calc R
C43B C 0.3005(5) 0.1538(4) -0.0945(3) 0.076(2) Uani 1 1 d .
H43B H 0.2397 0.1682 -0.1125 0.091 Uiso 1 1 calc R
C44B C 0.3240(6) 0.0808(4) -0.0956(3) 0.076(2) Uani 1 1 d .
H44B H 0.2793 0.0455 -0.1136 0.091 Uiso 1 1 calc R
C45B C 0.4150(6) 0.0605(4) -0.0695(3) 0.0713(19) Uani 1 1 d .
H45B H 0.4320 0.0113 -0.0704 0.086 Uiso 1 1 calc R
C46B C 0.4802(4) 0.1131(3) -0.0423(3) 0.0586(16) Uani 1 1 d .
H46B H 0.5409 0.0982 -0.0247 0.070 Uiso 1 1 calc R

loop_
_atom_site_aniso_label
_atom_site_aniso_U_11
_atom_site_aniso_U_22
_atom_site_aniso_U_33
_atom_site_aniso_U_23
_atom_site_aniso_U_13
_atom_site_aniso_U_12
Ru 0.0510(3) 0.0408(3) 0.0391(3) -0.0009(2) 0.0143(2) -0.0013(2)
N1 0.058(3) 0.053(3) 0.056(3) -0.003(2) 0.015(3) -0.002(3)
N2 0.076(4) 0.061(4) 0.072(4) 0.012(3) 0.036(3) 0.025(3)
C11 0.084(5) 0.051(4) 0.067(5) 0.009(3) 0.035(4) 0.015(4)
C12 0.099(6) 0.066(5) 0.078(5) 0.008(4) 0.040(5) 0.012(4)
C13 0.134(7) 0.065(5) 0.076(6) 0.007(4) 0.048(6) 0.002(5)
C14 0.102(7) 0.077(6) 0.082(6) 0.009(5) 0.027(5) -0.009(5)
C15 0.099(6) 0.071(5) 0.102(7) 0.010(5) 0.056(5) 0.009(5)
C16 0.089(5) 0.061(5) 0.079(5) 0.001(4) 0.041(5) 0.012(4)
C17 0.051(9) 0.120(13) 0.111(13) 0.012(10) 0.010(8) -0.002(9)
C21 0.086(4) 0.079(4) 0.090(5) -0.008(4) 0.022(4) 0.024(4)
C22 0.122(6) 0.112(6) 0.144(7) -0.029(5) -0.011(5) 0.035(5)
C23 0.157(7) 0.149(7) 0.211(9) -0.063(6) -0.013(6) 0.026(5)
C24 0.172(7) 0.130(6) 0.190(8) -0.060(6) -0.010(6) 0.016(6)
C25 0.135(6) 0.098(5) 0.181(8) -0.031(5) 0.014(5) 0.014(5)
C26 0.090(5) 0.074(4) 0.122(6) -0.014(4) 0.015(4) 0.019(4)
C27 0.196(17) 0.123(13) 0.228(17) -0.069(12) -0.001(12) -0.014(12)
C1 0.059(4) 0.070(5) 0.052(4) 0.014(3) 0.025(3) -0.009(4)
C2 0.058(4) 0.070(5) 0.054(4) -0.008(3) 0.026(3) -0.009(3)
C3 0.061(4) 0.055(4) 0.073(5) 0.001(3) 0.034(4) 0.004(3)
C4 0.050(4) 0.088(5) 0.058(4) -0.001(4) 0.015(3) -0.004(4)
C5 0.075(4) 0.055(4) 0.065(4) -0.011(3) 0.033(4) -0.017(4)
P1 0.0547(9) 0.0469(9) 0.0405(8) -0.0034(7) 0.0136(7) -0.0007(8)
O1 0.077(3) 0.092(3) 0.058(3) 0.007(2) 0.034(2) 0.020(3)
O2 0.111(4) 0.071(3) 0.041(2) -0.011(2) 0.009(2) -0.027(3)
O3 0.062(3) 0.065(3) 0.050(2) 0.007(2) 0.013(2) 0.010(2)
C31 0.112(7) 0.165(9) 0.089(6) 0.024(6) 0.064(6) 0.008(6)
C32 0.206(12) 0.249(15) 0.183(12) -0.033(10) 0.155(11) 0.020(11)
C33 0.125(6) 0.111(7) 0.040(4) -0.016(4) 0.009(4) -0.040(5)
C34 0.124(7) 0.121(7) 0.075(6) -0.043(5) 0.031(5) -0.019(6)
C35 0.058(4) 0.095(6) 0.086(5) 0.010(4) 0.023(4) 0.014(4)
C36 0.100(6) 0.138(7) 0.064(5) 0.024(5) 0.018(4) 0.055(6)
P2 0.0513(9) 0.0423(9) 0.0353(8) 0.0015(6) 0.0130(7) -0.0002(7)
C41 0.056(3) 0.037(3) 0.044(3) 0.000(3) 0.022(3) -0.006(3)
C42 0.067(4) 0.056(4) 0.043(3) 0.002(3) 0.022(3) 0.008(3)
C43 0.073(4) 0.073(5) 0.067(5) -0.011(4) 0.027(4) 0.011(4)
C44 0.074(5) 0.063(5) 0.080(5) -0.002(4) 0.026(4) 0.015(4)
C45 0.082(5) 0.061(4) 0.053(4) 0.011(3) 0.008(4) 0.013(4)
C46 0.071(4) 0.052(4) 0.038(3) 0.005(3) 0.014(3) 0.007(3)
C51 0.057(4) 0.041(3) 0.048(3) 0.007(3) 0.019(3) -0.003(3)
C52 0.057(4) 0.048(4) 0.040(3) 0.003(3) 0.009(3) -0.007(3)
C53 0.077(4) 0.063(4) 0.043(4) 0.010(3) 0.014(3) 0.005(4)
C54 0.075(5) 0.080(5) 0.044(4) 0.002(4) -0.005(3) -0.003(4)
C55 0.083(5) 0.068(5) 0.059(4) 0.000(4) -0.007(4) -0.030(4)
C56 0.076(4) 0.057(4) 0.049(4) 0.011(3) 0.002(3) -0.013(4)
C61 0.055(3) 0.051(4) 0.036(3) -0.004(3) 0.017(3) -0.004(3)
C62 0.069(4) 0.050(4) 0.057(4) 0.003(3) 0.028(3) -0.004(3)
C63 0.093(5) 0.073(5) 0.069(5) -0.001(4) 0.039(4) -0.031(4)
C64 0.083(6) 0.110(7) 0.082(6) -0.008(5) 0.048(5) -0.023(5)
C65 0.076(5) 0.090(6) 0.120(7) 0.011(5) 0.062(5) 0.013(4)
C66 0.087(5) 0.063(5) 0.096(5) 0.014(4) 0.057(4) 0.006(4)
B 0.062(5) 0.050(4) 0.047(4) -0.007(3) 0.011(4) -0.002(4)
C11B 0.069(4) 0.056(4) 0.064(4) -0.016(3) 0.014(4) -0.006(4)
C12B 0.066(5) 0.073(5) 0.104(6) -0.033(4) 0.023(5) -0.018(4)
C13B 0.071(7) 0.131(9) 0.144(10) -0.070(7) 0.032(6) -0.023(6)
C14B 0.056(6) 0.148(11) 0.158(12) -0.088(9) -0.001(7) 0.007(7)
C15B 0.088(7) 0.112(8) 0.121(9) -0.044(6) -0.031(6) 0.035(6)
C16B 0.090(6) 0.075(5) 0.064(5) -0.016(4) 0.006(4) 0.007(4)
C21B 0.071(4) 0.047(4) 0.055(4) -0.002(3) 0.021(3) -0.006(3)
C22B 0.061(4) 0.053(4) 0.062(4) -0.007(3) 0.011(3) -0.001(3)
C23B 0.074(5) 0.047(4) 0.082(5) 0.000(4) 0.015(4) -0.003(3)
C24B 0.099(6) 0.065(5) 0.087(6) 0.023(4) 0.027(5) -0.003(4)
C25B 0.132(7) 0.077(6) 0.069(5) 0.012(4) 0.050(5) 0.005(5)
C26B 0.118(6) 0.055(4) 0.067(5) -0.004(4) 0.046(4) 0.001(4)
C31B 0.068(4) 0.035(3) 0.054(4) -0.001(3) 0.014(3) -0.003(3)
C32B 0.074(4) 0.061(4) 0.054(4) -0.001(3) 0.021(4) -0.008(4)
C33B 0.101(6) 0.074(5) 0.069(5) 0.003(4) 0.039(5) -0.006(5)
C34B 0.113(6) 0.065(5) 0.054(4) -0.007(4) 0.026(5) 0.001(5)
C35B 0.102(6) 0.060(5) 0.056(5) -0.006(3) 0.011(4) -0.005(4)
C36B 0.080(4) 0.059(4) 0.051(4) -0.008(3) 0.018(3) -0.007(4)
C41B 0.068(4) 0.049(4) 0.036(3) 0.001(3) 0.012(3) -0.007(3)
C42B 0.079(5) 0.051(4) 0.053(4) 0.000(3) 0.013(4) -0.008(4)
C43B 0.082(5) 0.077(5) 0.059(4) -0.003(4) 0.010(4) -0.020(4)
C44B 0.103(6) 0.079(5) 0.051(4) -0.019(4) 0.032(4) -0.041(5)
C45B 0.109(6) 0.052(4) 0.060(4) -0.009(3) 0.038(4) -0.016(4)
C46B 0.077(4) 0.047(4) 0.055(4) -0.002(3) 0.026(3) -0.007(4)

loop_
_atom_type_symbol
_atom_type_description
_atom_type_scat_dispersion_real
_atom_type_scat_dispersion_imag
_atom_type_scat_source
C C 0.0033 0.0016 'International Tables Vol C Tables 4.2.6.8 and 6.1.1.4'
H H 0.0000 0.0000 'International Tables Vol C Tables 4.2.6.8 and 6.1.1.4'
B B 0.0013 0.0007 'International Tables Vol C Tables 4.2.6.8 and 6.1.1.4'
N N 0.0061 0.0033 'International Tables Vol C Tables 4.2.6.8 and 6.1.1.4'
O O 0.0106 0.0060 'International Tables Vol C Tables 4.2.6.8 and 6.1.1.4'
P P 0.1023 0.0942 'International Tables Vol C Tables 4.2.6.8 and 6.1.1.4'
Ru Ru -1.2594 0.8363 'International Tables Vol C Tables 4.2.6.8 and 6.1.1.4'

loop_
_geom_angle_atom_site_label_1
_geom_angle_atom_site_label_2
_geom_angle_atom_site_label_3
_geom_angle
CT Ru N1 121.34(14)
CT Ru C3 32.92(16)
N1 Ru C3 153.8(2)
CT Ru C5 32.19(16)
N1 Ru C5 96.4(2)
C3 Ru C5 61.4(2)
CT Ru C4 32.62(16)
N1 Ru C4 129.6(2)
C3 Ru C4 36.7(2)
C5 Ru C4 36.7(2)
CT Ru P1 124.60(4)
N1 Ru P1 92.02(15)
C3 Ru P1 108.39(18)
C5 Ru P1 111.23(17)
C4 Ru P1 92.00(17)
CT Ru C2 31.82(16)
N1 Ru C2 121.2(2)
C3 Ru C2 37.3(2)
C5 Ru C2 60.4(2)
C4 Ru C2 61.1(2)
P1 Ru C2 145.65(17)
CT Ru C1 32.05(15)
N1 Ru C1 92.5(2)
C3 Ru C1 61.5(2)
C5 Ru C1 36.57(19)
C4 Ru C1 61.2(2)
P1 Ru C1 147.80(16)
C2 Ru C1 35.8(2)
CT Ru P2 121.47(4)
N1 Ru P2 95.26(14)
C3 Ru P2 99.23(17)
C5 Ru P2 151.38(16)
C4 Ru P2 134.37(19)
P1 Ru P2 94.36(5)
C2 Ru P2 91.23(17)
C1 Ru P2 116.93(16)
N2 N1 Ru 156.0(5)
N1 N2 C6 173.9(6)
N2 C6 C21 117.5(6)
N2 C6 C11 116.3(6)
C21 C6 C11 126.1(6)
C12 C11 C16 117.4(6)
C12 C11 C6 120.5(6)
C16 C11 C6 122.1(6)
C13 C12 C11 120.5(7)
C12 C13 C14 121.5(7)
C15 C14 C17 122.7(10)
C15 C14 C13 118.1(7)
C17 C14 C13 119.2(10)
C14 C15 C16 121.9(7)
C15 C16 C11 120.6(7)
C26 C21 C22 120.0
C26 C21 C6 120.5(4)
C22 C21 C6 119.4(4)
C23 C22 C21 120.0
C22 C23 C24 120.0
C23 C24 C25 120.0
C23 C24 C27 116.5
C25 C24 C27 119.9
C26 C25 C24 120.0
C21 C26 C25 120.0
C2 C1 C5 107.0(6)
C2 C1 Ru 71.1(3)
C5 C1 Ru 70.2(3)
C1 C2 C3 109.2(6)
C1 C2 Ru 73.1(3)
C3 C2 Ru 70.3(3)
C4 C3 C2 107.0(6)
C4 C3 Ru 72.4(3)
C2 C3 Ru 72.4(3)
C3 C4 C5 107.9(6)
C3 C4 Ru 70.9(3)
C5 C4 Ru 71.5(3)
C4 C5 C1 108.9(6)
C4 C5 Ru 71.7(3)
C1 C5 Ru 73.2(3)
O1 P1 O2 105.5(2)
O1 P1 O3 101.0(2)
O2 P1 O3 103.9(2)
O1 P1 Ru 114.28(17)
O2 P1 Ru 109.38(17)
O3 P1 Ru 121.26(16)
C31 O1 P1 129.3(5)
C33 O2 P1 124.3(4)
C35 O3 P1 121.3(4)
C32 C31 O1 115.8(9)
O2 C33 C34 109.5(6)
O3 C35 C36 108.8(5)
C41 P2 C61 104.3(3)
C41 P2 C51 104.6(2)
C61 P2 C51 98.7(2)
C41 P2 Ru 111.28(18)
C61 P2 Ru 123.21(18)
C51 P2 Ru 112.71(18)
C42 C41 C46 118.4(5)
C42 C41 P2 122.5(4)
C46 C41 P2 119.0(4)
C41 C42 C43 119.8(6)
C44 C43 C42 121.1(6)
C45 C44 C43 119.4(6)
C44 C45 C46 120.8(6)
C45 C46 C41 120.5(5)
C52 C51 C56 118.1(5)
C52 C51 P2 122.9(4)
C56 C51 P2 119.0(4)
C51 C52 C53 121.1(5)
C54 C53 C52 120.0(6)
C55 C54 C53 119.9(6)
C54 C55 C56 119.9(6)
C55 C56 C51 121.0(6)
C66 C61 C62 116.2(5)
C66 C61 P2 118.9(5)
C62 C61 P2 124.3(5)
C61 C62 C63 121.8(6)
C64 C63 C62 119.4(6)
C65 C64 C63 120.3(7)
C64 C65 C66 119.7(7)
C61 C66 C65 122.6(6)
C31B B C11B 107.3(5)
C31B B C41B 112.3(5)
C11B B C41B 110.7(5)
C31B B C21B 108.7(5)
C11B B C21B 111.4(5)
C41B B C21B 106.5(5)
C12B C11B C16B 114.0(7)
C12B C11B B 126.2(6)
C16B C11B B 119.8(7)
C13B C12B C11B 122.4(8)
C14B C13B C12B 122.3(11)
C13B C14B C15B 118.0(11)
C14B C15B C16B 120.2(11)
C11B C16B C15B 123.1(9)
C22B C21B C26B 113.6(6)
C22B C21B B 125.3(6)
C26B C21B B 121.1(6)
C23B C22B C21B 123.0(6)
C24B C23B C22B 120.9(6)
C23B C24B C25B 118.4(7)
C26B C25B C24B 120.6(7)
C25B C26B C21B 123.4(6)
C32B C31B C36B 113.9(6)
C32B C31B B 125.3(5)
C36B C31B B 120.8(6)
C31B C32B C33B 123.1(6)
C34B C33B C32B 120.3(7)
C33B C34B C35B 119.2(7)
C34B C35B C36B 119.8(7)
C35B C36B C31B 123.7(6)
C42B C41B C46B 114.8(6)
C42B C41B B 120.3(5)
C46B C41B B 124.8(5)
C43B C42B C41B 122.8(6)
C44B C43B C42B 120.4(7)
C43B C44B C45B 119.2(7)
C46B C45B C44B 119.8(7)
C45B C46B C41B 123.0(6)

loop_
_geom_bond_atom_site_label_1
_geom_bond_atom_site_label_2
_geom_bond_distance
Ru CT 1.8822(5)
Ru N1 1.975(5)
Ru C3 2.210(6)
Ru C5 2.226(6)
Ru C4 2.229(6)
Ru P1 2.2353(15)
Ru C2 2.238(6)
Ru C1 2.264(5)
Ru P2 2.3335(15)
N1 N2 1.147(6)
N2 C6 1.299(8)
C6 C21 1.460(7)
C6 C11 1.461(8)
C11 C12 1.393(8)
C11 C16 1.399(8)
C12 C13 1.374(8)
C13 C14 1.378(9)
C14 C15 1.360(9)
C14 C17 1.369(11)
C15 C16 1.373(8)
C21 C26 1.3853(14)
C21 C22 1.3854(14)
C22 C23 1.3853(14)
C23 C24 1.3853(14)
C24 C25 1.3854(14)
C24 C27 1.4590(14)
C25 C26 1.3854(14)
C1 C2 1.386(8)
C1 C5 1.409(7)
C2 C3 1.424(8)
C3 C4 1.399(8)
C4 C5 1.403(8)
P1 O1 1.564(4)
P1 O2 1.582(4)
P1 O3 1.592(4)
O1 C31 1.403(8)
O2 C33 1.444(7)
O3 C35 1.434(7)
C31 C32 1.362(11)
C33 C34 1.500(10)
C35 C36 1.501(9)
P2 C41 1.818(6)
P2 C61 1.830(6)
P2 C51 1.832(6)
C41 C42 1.378(7)
C41 C46 1.401(7)
C42 C43 1.383(8)
C43 C44 1.374(8)
C44 C45 1.360(8)
C45 C46 1.371(7)
C51 C52 1.363(7)
C51 C56 1.382(7)
C52 C53 1.380(7)
C53 C54 1.369(8)
C54 C55 1.356(8)
C55 C56 1.378(8)
C61 C66 1.368(8)
C61 C62 1.385(7)
C62 C63 1.391(8)
C63 C64 1.362(9)
C64 C65 1.352(9)
C65 C66 1.382(8)
B C31B 1.636(9)
B C11B 1.642(9)
B C41B 1.644(8)
B C21B 1.650(9)
C11B C12B 1.389(9)
C11B C16B 1.395(9)
C12B C13B 1.387(10)
C13B C14B 1.338(14)
C14B C15B 1.369(14)
C15B C16B 1.396(10)
C21B C22B 1.399(8)
C21B C26B 1.409(8)
C22B C23B 1.390(8)
C23B C24B 1.360(9)
C24B C25B 1.377(9)
C25B C26B 1.373(9)
C31B C32B 1.382(8)
C31B C36B 1.401(8)
C32B C33B 1.396(8)
C33B C34B 1.361(9)
C34B C35B 1.365(9)
C35B C36B 1.383(8)
C41B C42B 1.395(8)
C41B C46B 1.408(8)
C42B C43B 1.381(8)
C43B C44B 1.373(9)
C44B C45B 1.385(9)
C45B C46B 1.374(8)
